data_1563775
loop_
_publ_author_name
'Harms, Wiebke'
'D\"urr, Ines'
'Daub, Michael'
'R\"ohr, Caroline'

_publ_section_title
;
 (Ca/Sr)AuxCd1&#x2212;x: Stacking variants of the CrB--FeB series
;
_journal_issue 1
_journal_name_full 'Journal of Solid State Chemistry'
_journal_page_first 157
_journal_page_last 167
_journal_paper_doi 10.1016/j.jssc.2009.10.027
_journal_volume 183
_journal_year 2010
_chemical_formula_sum 'Au0.93 Cd0.07 Sr'
_chemical_formula_weight 278.38
_space_group_IT_number 11
_space_group_name_Hall '-P 2yb'
_space_group_name_H-M_alt 'P 1 21/m 1'
_symmetry_cell_setting monoclinic
_symmetry_space_group_name_H-M 'P 1 21/m 1'
_atom_sites_solution_hydrogens geom
_atom_sites_solution_primary direct
_atom_sites_solution_secondary difmap
_audit_creation_method SHELXL-97
_cell_angle_alpha 90.00
_cell_angle_beta 96.97(5)
_cell_angle_gamma 90.00
_cell_formula_units_Z 6
_cell_length_a 6.213(4)
_cell_length_b 4.724(2)
_cell_length_c 12.161(9)
_cell_measurement_temperature 293(2)
_cell_volume 354.3(4)
_computing_structure_refinement 'SHELXL-97 (Sheldrick, 1997)'
_computing_structure_solution 'SHELXS-97 (Sheldrick, 1990)'
_diffrn_ambient_temperature 293(2)
_diffrn_measured_fraction_theta_full 0.999
_diffrn_measured_fraction_theta_max 0.999
_diffrn_radiation_monochromator graphite
_diffrn_radiation_source 'fine-focus sealed tube'
_diffrn_radiation_type MoK\a
_diffrn_radiation_wavelength 0.71070
_diffrn_reflns_av_R_equivalents 0.1390
_diffrn_reflns_av_sigmaI/netI 0.0655
_diffrn_reflns_limit_h_max 7
_diffrn_reflns_limit_h_min -7
_diffrn_reflns_limit_k_max 5
_diffrn_reflns_limit_k_min -5
_diffrn_reflns_limit_l_max 15
_diffrn_reflns_limit_l_min -15
_diffrn_reflns_number 4464
_diffrn_reflns_theta_full 26.15
_diffrn_reflns_theta_max 26.15
_diffrn_reflns_theta_min 1.69
_exptl_absorpt_coefficient_mu 80.279
_exptl_crystal_density_diffrn 7.829
_exptl_crystal_density_method 'not measured'
_exptl_crystal_F_000 688
_refine_diff_density_max 3.827
_refine_diff_density_min -3.537
_refine_diff_density_rms 0.648
_refine_ls_extinction_coef 0.0015(4)
_refine_ls_extinction_expression Fc^*^=kFc[1+0.001xFc^2^\l^3^/sin(2\q)]^-1/4^
_refine_ls_extinction_method SHELXL
_refine_ls_goodness_of_fit_ref 1.108
_refine_ls_hydrogen_treatment mixed
_refine_ls_matrix_type full
_refine_ls_number_parameters 41
_refine_ls_number_reflns 790
_refine_ls_number_restraints 0
_refine_ls_restrained_S_all 1.108
_refine_ls_R_factor_all 0.0616
_refine_ls_R_factor_gt 0.0467
_refine_ls_shift/su_max 0.000
_refine_ls_shift/su_mean 0.000
_refine_ls_structure_factor_coef Fsqd
_refine_ls_weighting_details 'calc w=1/[\s^2^(Fo^2^)+(0.0565P)^2^+0.0000P] where P=(Fo^2^+2Fc^2^)/3'
_refine_ls_weighting_scheme calc
_refine_ls_wR_factor_gt 0.1141
_refine_ls_wR_factor_ref 0.1207
_reflns_number_gt 610
_reflns_number_total 790
_reflns_threshold_expression >2sigma(I)
_cod_data_source_file JSSC-2010-183-157.cif
_cod_data_source_block SrAu2
_cod_original_sg_symbol_H-M 'P 21/m'
_cod_database_code 1563775

loop_
_symmetry_equiv_pos_as_xyz
'x, y, z'
'-x, y+1/2, -z'
'-x, -y, -z'
'x, -y-1/2, z'

loop_
_atom_site_label
_atom_site_type_symbol
_atom_site_fract_x
_atom_site_fract_y
_atom_site_fract_z
_atom_site_U_iso_or_equiv
_atom_site_adp_type
_atom_site_occupancy
_atom_site_symmetry_multiplicity
_atom_site_calc_flag
_atom_site_refinement_flags
_atom_site_disorder_assembly
_atom_site_disorder_group
Sr1 Sr 0.7442(3) 0.2500 0.4534(2) 0.0236(7) Uani 1 2 d S . .
Sr2 Sr 0.8951(3) 0.2500 0.1205(2) 0.0240(7) Uani 1 2 d S . .
Sr3 Sr 0.5828(3) 0.2500 0.78686(19) 0.0241(7) Uani 1 2 d S . .
Au1 Au 0.21926(13) 0.2500 0.35917(8) 0.0244(5) Uani 0.92(2) 2 d SP . .
Cd1 Cd 0.21926(13) 0.2500 0.35917(8) 0.0244(5) Uani 0.08(2) 2 d SP . .
Au2 Au 0.05812(13) 0.2500 0.69158(8) 0.0235(4) Uani 0.94(2) 2 d SP . .
Cd2 Cd 0.05812(13) 0.2500 0.69158(8) 0.0235(4) Uani 0.06(2) 2 d SP . .
Au3 Au 0.37450(13) 0.2500 0.02517(8) 0.0249(5) Uani 0.92(2) 2 d SP . .
Cd3 Cd 0.37450(13) 0.2500 0.02517(8) 0.0249(5) Uani 0.08(2) 2 d SP . .

loop_
_atom_site_aniso_label
_atom_site_aniso_U_11
_atom_site_aniso_U_22
_atom_site_aniso_U_33
_atom_site_aniso_U_23
_atom_site_aniso_U_13
_atom_site_aniso_U_12
Sr1 0.0148(10) 0.0309(13) 0.0257(14) 0.000 0.0045(8) 0.000
Sr2 0.0142(10) 0.0319(12) 0.0264(14) 0.000 0.0049(7) 0.000
Sr3 0.0157(10) 0.0311(14) 0.0261(14) 0.000 0.0049(8) 0.000
Au1 0.0177(6) 0.0277(7) 0.0284(7) 0.000 0.0045(4) 0.000
Cd1 0.0177(6) 0.0277(7) 0.0284(7) 0.000 0.0045(4) 0.000
Au2 0.0169(5) 0.0278(6) 0.0264(6) 0.000 0.0051(3) 0.000
Cd2 0.0169(5) 0.0278(6) 0.0264(6) 0.000 0.0051(3) 0.000
Au3 0.0182(6) 0.0279(6) 0.0295(7) 0.000 0.0061(4) 0.000
Cd3 0.0182(6) 0.0279(6) 0.0295(7) 0.000 0.0061(4) 0.000

loop_
_atom_type_symbol
_atom_type_description
_atom_type_scat_dispersion_real
_atom_type_scat_dispersion_imag
_atom_type_scat_source
Sr Sr -1.5307 3.2498 'International Tables Vol C Tables 4.2.6.8 and 6.1.1.4'
Au Au -2.0133 8.8022 'International Tables Vol C Tables 4.2.6.8 and 6.1.1.4'
Cd Cd -0.8075 1.2024 'International Tables Vol C Tables 4.2.6.8 and 6.1.1.4'

loop_
_geom_angle_atom_site_label_1
_geom_angle_atom_site_label_2
_geom_angle_atom_site_label_3
_geom_angle
_geom_angle_site_symmetry_1
_geom_angle_site_symmetry_3
Cd1 Sr1 Au1 0.00(4) 3_666 3_666
Cd1 Sr1 Cd1 92.44(8) 3_666 3_656
Au1 Sr1 Cd1 92.44(8) 3_666 3_656
Cd1 Sr1 Au1 92.44(8) 3_666 3_656
Au1 Sr1 Au1 92.44(8) 3_666 3_656
Cd1 Sr1 Au1 0.00(3) 3_656 3_656
Cd1 Sr1 Cd2 153.78(7) 3_666 3_656
Au1 Sr1 Cd2 153.78(7) 3_666 3_656
Cd1 Sr1 Cd2 81.69(5) 3_656 3_656
Au1 Sr1 Cd2 81.69(5) 3_656 3_656
Cd1 Sr1 Au2 153.78(7) 3_666 3_656
Au1 Sr1 Au2 153.78(7) 3_666 3_656
Cd1 Sr1 Au2 81.69(5) 3_656 3_656
Au1 Sr1 Au2 81.69(5) 3_656 3_656
Cd2 Sr1 Au2 0.00(3) 3_656 3_656
Cd1 Sr1 Cd2 81.69(5) 3_666 3_666
Au1 Sr1 Cd2 81.69(5) 3_666 3_666
Cd1 Sr1 Cd2 153.78(7) 3_656 3_666
Au1 Sr1 Cd2 153.78(7) 3_656 3_666
Cd2 Sr1 Cd2 92.34(7) 3_656 3_666
Au2 Sr1 Cd2 92.34(7) 3_656 3_666
Cd1 Sr1 Au2 81.69(5) 3_666 3_666
Au1 Sr1 Au2 81.69(5) 3_666 3_666
Cd1 Sr1 Au2 153.78(7) 3_656 3_666
Au1 Sr1 Au2 153.78(7) 3_656 3_666
Cd2 Sr1 Au2 92.34(7) 3_656 3_666
Au2 Sr1 Au2 92.34(7) 3_656 3_666
Cd2 Sr1 Au2 0.00(3) 3_666 3_666
Cd1 Sr1 Cd2 53.33(5) 3_666 1_655
Au1 Sr1 Cd2 53.33(5) 3_666 1_655
Cd1 Sr1 Cd2 53.33(5) 3_656 1_655
Au1 Sr1 Cd2 53.33(5) 3_656 1_655
Cd2 Sr1 Cd2 104.65(6) 3_656 1_655
Au2 Sr1 Cd2 104.65(6) 3_656 1_655
Cd2 Sr1 Cd2 104.65(6) 3_666 1_655
Au2 Sr1 Cd2 104.65(6) 3_666 1_655
Cd1 Sr1 Au2 53.33(5) 3_666 1_655
Au1 Sr1 Au2 53.33(5) 3_666 1_655
Cd1 Sr1 Au2 53.33(5) 3_656 1_655
Au1 Sr1 Au2 53.33(5) 3_656 1_655
Cd2 Sr1 Au2 104.65(6) 3_656 1_655
Au2 Sr1 Au2 104.65(6) 3_656 1_655
Cd2 Sr1 Au2 104.65(6) 3_666 1_655
Au2 Sr1 Au2 104.65(6) 3_666 1_655
Cd2 Sr1 Au2 0.00(3) 1_655 1_655
Cd1 Sr1 Cd1 104.65(6) 3_666 1_655
Au1 Sr1 Cd1 104.65(6) 3_666 1_655
Cd1 Sr1 Cd1 104.65(6) 3_656 1_655
Au1 Sr1 Cd1 104.65(6) 3_656 1_655
Cd2 Sr1 Cd1 53.28(4) 3_656 1_655
Au2 Sr1 Cd1 53.28(4) 3_656 1_655
Cd2 Sr1 Cd1 53.28(4) 3_666 1_655
Au2 Sr1 Cd1 53.28(4) 3_666 1_655
Cd2 Sr1 Cd1 81.12(7) 1_655 1_655
Au2 Sr1 Cd1 81.12(7) 1_655 1_655
Cd1 Sr1 Au1 104.65(6) 3_666 1_655
Au1 Sr1 Au1 104.65(6) 3_666 1_655
Cd1 Sr1 Au1 104.65(6) 3_656 1_655
Au1 Sr1 Au1 104.65(6) 3_656 1_655
Cd2 Sr1 Au1 53.28(4) 3_656 1_655
Au2 Sr1 Au1 53.28(4) 3_656 1_655
Cd2 Sr1 Au1 53.28(4) 3_666 1_655
Au2 Sr1 Au1 53.28(4) 3_666 1_655
Cd2 Sr1 Au1 81.12(7) 1_655 1_655
Au2 Sr1 Au1 81.12(7) 1_655 1_655
Cd1 Sr1 Au1 0.00(3) 1_655 1_655
Cd2 Sr2 Au2 0.00(3) 3_666 3_666
Cd2 Sr2 Cd2 92.31(8) 3_666 3_656
Au2 Sr2 Cd2 92.31(8) 3_666 3_656
Cd2 Sr2 Au2 92.31(8) 3_666 3_656
Au2 Sr2 Au2 92.31(8) 3_666 3_656
Cd2 Sr2 Au2 0.00(3) 3_656 3_656
Cd2 Sr2 Cd3 152.96(7) 3_666 3_655
Au2 Sr2 Cd3 152.96(7) 3_666 3_655
Cd2 Sr2 Cd3 81.61(5) 3_656 3_655
Au2 Sr2 Cd3 81.61(5) 3_656 3_655
Cd2 Sr2 Au3 152.96(7) 3_666 3_655
Au2 Sr2 Au3 152.96(7) 3_666 3_655
Cd2 Sr2 Au3 81.61(5) 3_656 3_655
Au2 Sr2 Au3 81.61(5) 3_656 3_655
Cd3 Sr2 Au3 0.00(3) 3_655 3_655
Cd2 Sr2 Cd3 81.61(5) 3_666 3_665
Au2 Sr2 Cd3 81.61(5) 3_666 3_665
Cd2 Sr2 Cd3 152.96(7) 3_656 3_665
Au2 Sr2 Cd3 152.96(7) 3_656 3_665
Cd3 Sr2 Cd3 91.89(8) 3_655 3_665
Au3 Sr2 Cd3 91.89(8) 3_655 3_665
Cd2 Sr2 Au3 81.61(5) 3_666 3_665
Au2 Sr2 Au3 81.61(5) 3_666 3_665
Cd2 Sr2 Au3 152.96(7) 3_656 3_665
Au2 Sr2 Au3 152.96(7) 3_656 3_665
Cd3 Sr2 Au3 91.89(8) 3_655 3_665
Au3 Sr2 Au3 91.89(8) 3_655 3_665
Cd3 Sr2 Au3 0.00(4) 3_665 3_665
Cd2 Sr2 Au3 104.20(6) 3_666 .
Au2 Sr2 Au3 104.20(6) 3_666 .
Cd2 Sr2 Au3 104.20(6) 3_656 .
Au2 Sr2 Au3 104.20(6) 3_656 .
Cd3 Sr2 Au3 52.93(4) 3_655 .
Au3 Sr2 Au3 52.93(4) 3_655 .
Cd3 Sr2 Au3 52.93(4) 3_665 .
Au3 Sr2 Au3 52.93(4) 3_665 .
Cd2 Sr2 Cd3 103.64(6) 3_666 1_655
Au2 Sr2 Cd3 103.64(6) 3_666 1_655
Cd2 Sr2 Cd3 103.64(6) 3_656 1_655
Au2 Sr2 Cd3 103.64(6) 3_656 1_655
Cd3 Sr2 Cd3 103.39(6) 3_655 1_655
Au3 Sr2 Cd3 103.39(6) 3_655 1_655
Cd3 Sr2 Cd3 103.39(6) 3_665 1_655
Au3 Sr2 Cd3 103.39(6) 3_665 1_655
Au3 Sr2 Cd3 139.35(9) . 1_655
Cd2 Sr2 Au3 103.64(6) 3_666 1_655
Au2 Sr2 Au3 103.64(6) 3_666 1_655
Cd2 Sr2 Au3 103.64(6) 3_656 1_655
Au2 Sr2 Au3 103.64(6) 3_656 1_655
Cd3 Sr2 Au3 103.39(6) 3_655 1_655
Au3 Sr2 Au3 103.39(6) 3_655 1_655
Cd3 Sr2 Au3 103.39(6) 3_665 1_655
Au3 Sr2 Au3 103.39(6) 3_665 1_655
Au3 Sr2 Au3 139.35(9) . 1_655
Cd3 Sr2 Au3 0.00(3) 1_655 1_655
Cd3 Sr3 Au3 0.00(3) 3_666 3_666
Cd3 Sr3 Cd3 92.30(8) 3_666 3_656
Au3 Sr3 Cd3 92.30(8) 3_666 3_656
Cd3 Sr3 Au3 92.30(8) 3_666 3_656
Au3 Sr3 Au3 92.30(8) 3_666 3_656
Cd3 Sr3 Au3 0.00(3) 3_656 3_656
Cd3 Sr3 Cd1 153.20(7) 3_666 3_656
Au3 Sr3 Cd1 153.20(7) 3_666 3_656
Cd3 Sr3 Cd1 81.65(5) 3_656 3_656
Au3 Sr3 Cd1 81.65(5) 3_656 3_656
Cd3 Sr3 Au1 153.20(7) 3_666 3_656
Au3 Sr3 Au1 153.20(7) 3_666 3_656
Cd3 Sr3 Au1 81.65(5) 3_656 3_656
Au3 Sr3 Au1 81.65(5) 3_656 3_656
Cd1 Sr3 Au1 0.00(2) 3_656 3_656
Cd3 Sr3 Cd1 81.65(5) 3_666 3_666
Au3 Sr3 Cd1 81.65(5) 3_666 3_666
Cd3 Sr3 Cd1 153.20(7) 3_656 3_666
Au3 Sr3 Cd1 153.20(7) 3_656 3_666
Cd1 Sr3 Cd1 92.04(7) 3_656 3_666
Au1 Sr3 Cd1 92.04(7) 3_656 3_666
Cd3 Sr3 Au1 81.65(5) 3_666 3_666
Au3 Sr3 Au1 81.65(5) 3_666 3_666
Cd3 Sr3 Au1 153.20(7) 3_656 3_666
Au3 Sr3 Au1 153.20(7) 3_656 3_666
Cd1 Sr3 Au1 92.04(7) 3_656 3_666
Au1 Sr3 Au1 92.04(7) 3_656 3_666
Cd1 Sr3 Au1 0.00(4) 3_666 3_666
Cd3 Sr3 Cd2 104.17(6) 3_666 1_655
Au3 Sr3 Cd2 104.17(6) 3_666 1_655
Cd3 Sr3 Cd2 104.17(6) 3_656 1_655
Au3 Sr3 Cd2 104.17(6) 3_656 1_655
Cd1 Sr3 Cd2 53.14(4) 3_656 1_655
Au1 Sr3 Cd2 53.14(4) 3_656 1_655
Cd1 Sr3 Cd2 53.14(4) 3_666 1_655
Au1 Sr3 Cd2 53.14(4) 3_666 1_655
Cd3 Sr3 Au2 104.17(6) 3_666 1_655
Au3 Sr3 Au2 104.17(6) 3_666 1_655
Cd3 Sr3 Au2 104.17(6) 3_656 1_655
Au3 Sr3 Au2 104.17(6) 3_656 1_655
Cd1 Sr3 Au2 53.14(4) 3_656 1_655
Au1 Sr3 Au2 53.14(4) 3_656 1_655
Cd1 Sr3 Au2 53.14(4) 3_666 1_655
Au1 Sr3 Au2 53.14(4) 3_666 1_655
Cd2 Sr3 Au2 0.00(3) 1_655 1_655
Cd3 Sr3 Cd3 52.91(5) 3_666 1_556
Au3 Sr3 Cd3 52.91(5) 3_666 1_556
Cd3 Sr3 Cd3 52.91(5) 3_656 1_556
Au3 Sr3 Cd3 52.91(5) 3_656 1_556
Cd1 Sr3 Cd3 133.22(4) 3_656 1_556
Au1 Sr3 Cd3 133.22(4) 3_656 1_556
Cd1 Sr3 Cd3 133.22(4) 3_666 1_556
Au1 Sr3 Cd3 133.22(4) 3_666 1_556
Cd2 Sr3 Cd3 140.17(8) 1_655 1_556
Au2 Sr3 Cd3 140.17(8) 1_655 1_556
Cd3 Sr3 Au3 52.91(5) 3_666 1_556
Au3 Sr3 Au3 52.91(5) 3_666 1_556
Cd3 Sr3 Au3 52.91(5) 3_656 1_556
Au3 Sr3 Au3 52.91(5) 3_656 1_556
Cd1 Sr3 Au3 133.22(4) 3_656 1_556
Au1 Sr3 Au3 133.22(4) 3_656 1_556
Cd1 Sr3 Au3 133.22(4) 3_666 1_556
Au1 Sr3 Au3 133.22(4) 3_666 1_556
Cd2 Sr3 Au3 140.17(8) 1_655 1_556
Au2 Sr3 Au3 140.17(8) 1_655 1_556
Cd3 Sr3 Au3 0.00(2) 1_556 1_556
Cd2 Au1 Au2 0.00(5) 3_556 3_556
Cd2 Au1 Cd2 106.66(6) 3_556 3_566
Au2 Au1 Cd2 106.66(6) 3_556 3_566
Cd2 Au1 Au2 106.66(6) 3_556 3_566
Au2 Au1 Au2 106.66(6) 3_556 3_566
Cd2 Au1 Au2 0.00(5) 3_566 3_566
Cd2 Au1 Sr1 135.61(5) 3_556 3_666
Au2 Au1 Sr1 135.61(5) 3_556 3_666
Cd2 Au1 Sr1 63.66(6) 3_566 3_666
Au2 Au1 Sr1 63.66(6) 3_566 3_666
Cd2 Au1 Sr1 63.66(6) 3_556 3_656
Au2 Au1 Sr1 63.66(6) 3_556 3_656
Cd2 Au1 Sr1 135.61(6) 3_566 3_656
Au2 Au1 Sr1 135.61(6) 3_566 3_656
Sr1 Au1 Sr1 92.44(8) 3_666 3_656
Cd2 Au1 Sr3 63.74(5) 3_556 3_656
Au2 Au1 Sr3 63.74(5) 3_556 3_656
Cd2 Au1 Sr3 135.39(6) 3_566 3_656
Au2 Au1 Sr3 135.39(6) 3_566 3_656
Sr1 Au1 Sr3 153.85(6) 3_666 3_656
Sr1 Au1 Sr3 81.87(6) 3_656 3_656
Cd2 Au1 Sr3 135.39(6) 3_556 3_666
Au2 Au1 Sr3 135.39(6) 3_556 3_666
Cd2 Au1 Sr3 63.74(5) 3_566 3_666
Au2 Au1 Sr3 63.74(5) 3_566 3_666
Sr1 Au1 Sr3 81.87(6) 3_666 3_666
Sr1 Au1 Sr3 153.85(6) 3_656 3_666
Sr3 Au1 Sr3 92.04(7) 3_656 3_666
Cd2 Au1 Sr1 63.03(4) 3_556 1_455
Au2 Au1 Sr1 63.03(4) 3_556 1_455
Cd2 Au1 Sr1 63.03(4) 3_566 1_455
Au2 Au1 Sr1 63.03(4) 3_566 1_455
Sr1 Au1 Sr1 75.35(6) 3_666 1_455
Sr1 Au1 Sr1 75.35(6) 3_656 1_455
Sr3 Au1 Sr1 126.77(4) 3_656 1_455
Sr3 Au1 Sr1 126.77(4) 3_666 1_455
Cd2 Au1 Sr1 126.67(3) 3_556 .
Au2 Au1 Sr1 126.67(3) 3_556 .
Cd2 Au1 Sr1 126.67(3) 3_566 .
Au2 Au1 Sr1 126.67(3) 3_566 .
Sr1 Au1 Sr1 77.14(6) 3_666 .
Sr1 Au1 Sr1 77.14(6) 3_656 .
Sr3 Au1 Sr1 76.71(6) 3_656 .
Sr3 Au1 Sr1 76.71(6) 3_666 .
Sr1 Au1 Sr1 139.79(9) 1_455 .
Cd2 Au1 Sr2 62.62(4) 3_556 1_455
Au2 Au1 Sr2 62.62(4) 3_556 1_455
Cd2 Au1 Sr2 62.62(4) 3_566 1_455
Au2 Au1 Sr2 62.62(4) 3_566 1_455
Sr1 Au1 Sr2 126.27(5) 3_666 1_455
Sr1 Au1 Sr2 126.27(5) 3_656 1_455
Sr3 Au1 Sr2 75.81(6) 3_656 1_455
Sr3 Au1 Sr2 75.81(6) 3_666 1_455
Sr1 Au1 Sr2 80.22(8) 1_455 1_455
Sr1 Au1 Sr2 139.99(7) . 1_455
Cd1 Au2 Au1 0.00(3) 3_556 3_556
Cd1 Au2 Cd1 106.66(6) 3_556 3_566
Au1 Au2 Cd1 106.66(6) 3_556 3_566
Cd1 Au2 Au1 106.66(6) 3_556 3_566
Au1 Au2 Au1 106.66(6) 3_556 3_566
Cd1 Au2 Au1 0.00(5) 3_566 3_566
Cd1 Au2 Sr1 63.69(5) 3_556 3_656
Au1 Au2 Sr1 63.69(5) 3_556 3_656
Cd1 Au2 Sr1 135.57(6) 3_566 3_656
Au1 Au2 Sr1 135.57(6) 3_566 3_656
Cd1 Au2 Sr1 135.57(6) 3_556 3_666
Au1 Au2 Sr1 135.57(6) 3_556 3_666
Cd1 Au2 Sr1 63.69(5) 3_566 3_666
Au1 Au2 Sr1 63.69(5) 3_566 3_666
Sr1 Au2 Sr1 92.34(7) 3_656 3_666
Cd1 Au2 Sr2 136.46(6) 3_556 3_666
Au1 Au2 Sr2 136.46(6) 3_556 3_666
Cd1 Au2 Sr2 64.40(6) 3_566 3_666
Au1 Au2 Sr2 64.40(6) 3_566 3_666
Sr1 Au2 Sr2 152.70(6) 3_656 3_666
Sr1 Au2 Sr2 81.26(6) 3_666 3_666
Cd1 Au2 Sr2 64.40(6) 3_556 3_656
Au1 Au2 Sr2 64.40(6) 3_556 3_656
Cd1 Au2 Sr2 136.46(6) 3_566 3_656
Au1 Au2 Sr2 136.46(6) 3_566 3_656
Sr1 Au2 Sr2 81.26(6) 3_656 3_656
Sr1 Au2 Sr2 152.70(6) 3_666 3_656
Sr2 Au2 Sr2 92.31(8) 3_666 3_656
Cd1 Au2 Sr1 63.01(4) 3_556 1_455
Au1 Au2 Sr1 63.01(4) 3_556 1_455
Cd1 Au2 Sr1 63.01(4) 3_566 1_455
Au1 Au2 Sr1 63.01(4) 3_566 1_455
Sr1 Au2 Sr1 75.35(6) 3_656 1_455
Sr1 Au2 Sr1 75.35(6) 3_666 1_455
Sr2 Au2 Sr1 127.40(5) 3_666 1_455
Sr2 Au2 Sr1 127.40(5) 3_656 1_455
Cd1 Au2 Sr3 63.12(4) 3_556 1_455
Au1 Au2 Sr3 63.12(4) 3_556 1_455
Cd1 Au2 Sr3 63.12(4) 3_566 1_455
Au1 Au2 Sr3 63.12(4) 3_566 1_455
Sr1 Au2 Sr3 126.81(4) 3_656 1_455
Sr1 Au2 Sr3 126.81(4) 3_666 1_455
Sr2 Au2 Sr3 76.26(6) 3_666 1_455
Sr2 Au2 Sr3 76.26(6) 3_656 1_455
Sr1 Au2 Sr3 81.32(8) 1_455 1_455
Cd1 Au2 Sr3 126.67(3) 3_556 .
Au1 Au2 Sr3 126.67(3) 3_556 .
Cd1 Au2 Sr3 126.67(3) 3_566 .
Au1 Au2 Sr3 126.67(3) 3_566 .
Sr1 Au2 Sr3 76.80(6) 3_656 .
Sr1 Au2 Sr3 76.80(6) 3_666 .
Sr2 Au2 Sr3 75.91(6) 3_666 .
Sr2 Au2 Sr3 75.91(6) 3_656 .
Sr1 Au2 Sr3 139.32(7) 1_455 .
Sr3 Au2 Sr3 139.37(9) 1_455 .
Cd3 Au3 Au3 0.00(4) 3_665 3_665
Cd3 Au3 Cd3 107.15(6) 3_665 3_655
Au3 Au3 Cd3 107.15(6) 3_665 3_655
Cd3 Au3 Au3 107.15(6) 3_665 3_655
Au3 Au3 Au3 107.15(6) 3_665 3_655
Cd3 Au3 Au3 0.00(4) 3_655 3_655
Cd3 Au3 Sr3 64.23(5) 3_665 3_666
Au3 Au3 Sr3 64.23(5) 3_665 3_666
Cd3 Au3 Sr3 136.53(6) 3_655 3_666
Au3 Au3 Sr3 136.53(6) 3_655 3_666
Cd3 Au3 Sr3 136.53(6) 3_665 3_656
Au3 Au3 Sr3 136.53(6) 3_665 3_656
Cd3 Au3 Sr3 64.23(5) 3_655 3_656
Au3 Au3 Sr3 64.23(5) 3_655 3_656
Sr3 Au3 Sr3 92.30(8) 3_666 3_656
Cd3 Au3 Sr2 135.62(7) 3_665 3_655
Au3 Au3 Sr2 135.62(7) 3_665 3_655
Cd3 Au3 Sr2 63.78(5) 3_655 3_655
Au3 Au3 Sr2 63.78(5) 3_655 3_655
Sr3 Au3 Sr2 152.53(6) 3_666 3_655
Sr3 Au3 Sr2 81.41(7) 3_656 3_655
Cd3 Au3 Sr2 63.78(5) 3_665 3_665
Au3 Au3 Sr2 63.78(5) 3_665 3_665
Cd3 Au3 Sr2 135.62(7) 3_655 3_665
Au3 Au3 Sr2 135.62(7) 3_655 3_665
Sr3 Au3 Sr2 81.41(7) 3_666 3_665
Sr3 Au3 Sr2 152.53(6) 3_656 3_665
Sr2 Au3 Sr2 91.89(8) 3_655 3_665
Cd3 Au3 Sr2 63.29(4) 3_665 .
Au3 Au3 Sr2 63.29(4) 3_665 .
Cd3 Au3 Sr2 63.29(4) 3_655 .
Au3 Au3 Sr2 63.29(4) 3_655 .
Sr3 Au3 Sr2 76.23(6) 3_666 .
Sr3 Au3 Sr2 76.23(6) 3_656 .
Sr2 Au3 Sr2 127.07(4) 3_655 .
Sr2 Au3 Sr2 127.07(4) 3_665 .
Cd3 Au3 Sr3 62.87(4) 3_665 1_554
Au3 Au3 Sr3 62.87(4) 3_665 1_554
Cd3 Au3 Sr3 62.87(4) 3_655 1_554
Au3 Au3 Sr3 62.87(4) 3_655 1_554
Sr3 Au3 Sr3 127.09(5) 3_666 1_554
Sr3 Au3 Sr3 127.09(5) 3_656 1_554
Sr2 Au3 Sr3 75.89(6) 3_655 1_554
Sr2 Au3 Sr3 75.89(6) 3_665 1_554
Sr2 Au3 Sr3 80.62(8) . 1_554
Cd3 Au3 Sr2 126.43(3) 3_665 1_455
Au3 Au3 Sr2 126.43(3) 3_665 1_455
Cd3 Au3 Sr2 126.43(3) 3_655 1_455
Au3 Au3 Sr2 126.43(3) 3_655 1_455
Sr3 Au3 Sr2 75.92(6) 3_666 1_455
Sr3 Au3 Sr2 75.92(6) 3_656 1_455
Sr2 Au3 Sr2 76.61(6) 3_655 1_455
Sr2 Au3 Sr2 76.61(6) 3_665 1_455
Sr2 Au3 Sr2 139.35(9) . 1_455
Sr3 Au3 Sr2 140.02(7) 1_554 1_455

loop_
_geom_bond_atom_site_label_1
_geom_bond_atom_site_label_2
_geom_bond_distance
_geom_bond_site_symmetry_2
Sr1 Cd1 3.271(2) 3_666
Sr1 Au1 3.271(2) 3_666
Sr1 Cd1 3.271(2) 3_656
Sr1 Au1 3.271(2) 3_656
Sr1 Cd2 3.274(2) 3_656
Sr1 Au2 3.274(2) 3_656
Sr1 Cd2 3.274(2) 3_666
Sr1 Au2 3.274(2) 3_666
Sr1 Cd2 3.290(3) 1_655
Sr1 Au2 3.290(3) 1_655
Sr1 Cd1 3.293(3) 1_655
Sr1 Au1 3.293(3) 1_655
Sr2 Cd2 3.275(2) 3_666
Sr2 Au2 3.275(2) 3_666
Sr2 Cd2 3.275(2) 3_656
Sr2 Au2 3.275(2) 3_656
Sr2 Cd3 3.287(2) 3_655
Sr2 Au3 3.287(2) 3_655
Sr2 Cd3 3.287(2) 3_665
Sr2 Au3 3.287(2) 3_665
Sr2 Au3 3.301(3) .
Sr2 Cd3 3.325(3) 1_655
Sr2 Au3 3.325(3) 1_655
Sr3 Cd3 3.275(2) 3_666
Sr3 Au3 3.275(2) 3_666
Sr3 Cd3 3.275(2) 3_656
Sr3 Au3 3.275(2) 3_656
Sr3 Cd1 3.283(2) 3_656
Sr3 Au1 3.283(2) 3_656
Sr3 Cd1 3.283(2) 3_666
Sr3 Au1 3.283(2) 3_666
Sr3 Cd2 3.301(3) 1_655
Sr3 Au2 3.301(3) 1_655
Sr3 Cd3 3.314(3) 1_556
Sr3 Au3 3.314(3) 1_556
Au1 Cd2 2.9448(13) 3_556
Au1 Au2 2.9448(13) 3_556
Au1 Cd2 2.9448(13) 3_566
Au1 Au2 2.9448(13) 3_566
Au1 Sr1 3.271(2) 3_666
Au1 Sr1 3.271(2) 3_656
Au1 Sr3 3.283(2) 3_656
Au1 Sr3 3.283(2) 3_666
Au1 Sr1 3.293(3) 1_455
Au1 Sr2 3.326(3) 1_455
Au2 Cd1 2.9448(13) 3_556
Au2 Au1 2.9448(13) 3_556
Au2 Cd1 2.9448(13) 3_566
Au2 Au1 2.9448(13) 3_566
Au2 Sr1 3.274(2) 3_656
Au2 Sr1 3.274(2) 3_666
Au2 Sr2 3.275(2) 3_666
Au2 Sr2 3.275(2) 3_656
Au2 Sr1 3.290(3) 1_455
Au2 Sr3 3.301(3) 1_455
Au3 Cd3 2.9356(14) 3_665
Au3 Au3 2.9356(14) 3_665
Au3 Cd3 2.9356(14) 3_655
Au3 Au3 2.9356(14) 3_655
Au3 Sr3 3.275(2) 3_666
Au3 Sr3 3.275(2) 3_656
Au3 Sr2 3.287(2) 3_655
Au3 Sr2 3.287(2) 3_665
Au3 Sr3 3.314(3) 1_554
Au3 Sr2 3.325(3) 1_455
